data_4334789
loop_
_publ_author_name
'Thi Nhu Y Hoang'
'Marie Humbert-Droz'
'Thibault Dutronc'
'Laure Gu\'en\'ee'
'C\'eline Besnard'
'Claude Piguet'

_publ_contact_author_address
;Department of inorganic, analytic and applied chemistry 
University of Geneva, Sciences II 
30 quai Ernest-Ansermet 
CH-1211 Gen\`eve 4 
;
_publ_contact_author_email claude.Piguet@unige.ch
_publ_contact_author_fax '+41 (0)22 379 68 30 '
_publ_contact_author_name 'Claude Piguet'
_publ_contact_author_phone '+41 (0)22 379 60 34'
_publ_section_title
;
 A Polyaromatic Terdentate Binding Unit with Fused 5,6-Membered Chelates
 for Complexing s-, p-, d-, and f-Block Cations
;
_journal_name_full 'Inorganic Chemistry'
_journal_page_first 5570
_journal_page_last 5580
_journal_paper_doi 10.1021/ic400526j
_journal_volume 52
_journal_year 2013
_chemical_formula_moiety 'C17 H14 N4, 2(Cl O4)'
_chemical_formula_sum 'C17 H14 Cl2 N4 O8'
_chemical_formula_weight 473.22
_chemical_name_systematic
; 
 ? 
;
_space_group_IT_number 9
_symmetry_cell_setting monoclinic
_symmetry_space_group_name_Hall 'C -2yc'
_symmetry_space_group_name_H-M 'C 1 c 1'
_atom_sites_solution_hydrogens geom
_atom_sites_solution_primary direct
_atom_sites_solution_secondary difmap
_audit_creation_method SHELXL-97
_cell_angle_alpha 90.00
_cell_angle_beta 130.218(8)
_cell_angle_gamma 90.00
_cell_formula_units_Z 8
_cell_length_a 21.8972(10)
_cell_length_b 15.3474(3)
_cell_length_c 15.1806(7)
_cell_measurement_reflns_used 7601
_cell_measurement_temperature 180(2)
_cell_measurement_theta_max 73.2644
_cell_measurement_theta_min 3.8102
_cell_volume 3895.6(5)
_computing_cell_refinement
;
CrysAlisPro, Agilent Technologies,
Version 1.171.35.11 (release 16-05-2011 CrysAlis171 .NET)
(compiled May 16 2011,17:55:39)
;
_computing_data_collection
;
CrysAlisPro, Agilent Technologies,
Version 1.171.35.11 (release 16-05-2011 CrysAlis171 .NET)
(compiled May 16 2011,17:55:39)
;
_computing_data_reduction
;
CrysAlisPro, Agilent Technologies,
Version 1.171.35.11 (release 16-05-2011 CrysAlis171 .NET)
(compiled May 16 2011,17:55:39)
;
_computing_molecular_graphics 'ORTEP 3 (Farrugia, 1997)'
_computing_publication_material ShelX_Acta
_computing_structure_refinement 'SHELXL-97 (Sheldrick, 2008)'
_computing_structure_solution 'SIR97 (Altomare, 1999)'
_diffrn_ambient_temperature 180(2)
_diffrn_detector_area_resol_mean 10.4679
_diffrn_measured_fraction_theta_full 1.000
_diffrn_measured_fraction_theta_max 0.974
_diffrn_measurement_device_type 'SuperNova, Dual, Cu at zero, Atlas'
_diffrn_measurement_method '\w scans'
_diffrn_radiation_monochromator mirror
_diffrn_radiation_source 'SuperNova (Cu) x-ray Source'
_diffrn_radiation_type CuK\a
_diffrn_radiation_wavelength 1.54184
_diffrn_reflns_av_R_equivalents 0.0371
_diffrn_reflns_av_sigmaI/netI 0.0415
_diffrn_reflns_limit_h_max 27
_diffrn_reflns_limit_h_min -26
_diffrn_reflns_limit_k_max 18
_diffrn_reflns_limit_k_min -18
_diffrn_reflns_limit_l_max 18
_diffrn_reflns_limit_l_min -18
_diffrn_reflns_number 11149
_diffrn_reflns_theta_full 67.00
_diffrn_reflns_theta_max 73.42
_diffrn_reflns_theta_min 3.91
_exptl_absorpt_coefficient_mu 3.520
_exptl_absorpt_correction_T_max 0.776
_exptl_absorpt_correction_T_min 0.621
_exptl_absorpt_correction_type analytical
_exptl_absorpt_process_details
;
CrysAlisPro, Agilent Technologies,
Version 1.171.35.11 (release 16-05-2011 CrysAlis171 .NET)
(compiled May 16 2011,17:55:39)
Analytical numeric absorption correction using a multifaceted crystal
            model based on expressions derived by R.C. Clark & J.S. Reid.
(Clark, R. C. & Reid, J. S. (1995). Acta Cryst. A51, 887-897)
;
_exptl_crystal_colour colorless
_exptl_crystal_density_diffrn 1.614
_exptl_crystal_description prism
_exptl_crystal_F_000 1936
_exptl_crystal_size_max 0.1691
_exptl_crystal_size_mid 0.1296
_exptl_crystal_size_min 0.1087
_refine_diff_density_max 0.778
_refine_diff_density_min -0.536
_refine_diff_density_rms 0.088
_refine_ls_abs_structure_details 'Flack H D (1983), Acta Cryst. A39, 876-881'
_refine_ls_abs_structure_Flack 0.000(19)
_refine_ls_extinction_method none
_refine_ls_goodness_of_fit_ref 1.025
_refine_ls_hydrogen_treatment mixed
_refine_ls_matrix_type full
_refine_ls_number_parameters 562
_refine_ls_number_reflns 6067
_refine_ls_number_restraints 11
_refine_ls_restrained_S_all 1.025
_refine_ls_R_factor_all 0.0654
_refine_ls_R_factor_gt 0.0637
_refine_ls_shift/su_max 0.001
_refine_ls_shift/su_mean 0.000
_refine_ls_structure_factor_coef Fsqd
_refine_ls_weighting_details 'calc w=1/[\s^2^(Fo^2^)+(0.1270P)^2^+3.4990P] where P=(Fo^2^+2Fc^2^)/3'
_refine_ls_weighting_scheme calc
_refine_ls_wR_factor_gt 0.1729
_refine_ls_wR_factor_ref 0.1761
_reflns_number_gt 5830
_reflns_number_total 6067
_reflns_threshold_expression >2sigma(I)
_cod_data_source_file ic400526j_si_002_3.cif
_cod_data_source_block 4
_cod_original_cell_volume 3895.6(3)
_cod_database_code 4334789

loop_
_symmetry_equiv_pos_as_xyz
'x, y, z'
'x, -y, z+1/2'
'x+1/2, y+1/2, z'
'x+1/2, -y+1/2, z+1/2'

loop_
_atom_site_label
_atom_site_type_symbol
_atom_site_fract_x
_atom_site_fract_y
_atom_site_fract_z
_atom_site_U_iso_or_equiv
_atom_site_adp_type
_atom_site_occupancy
_atom_site_symmetry_multiplicity
_atom_site_calc_flag
_atom_site_refinement_flags
_atom_site_disorder_assembly
_atom_site_disorder_group
O2RA O 0.5094(7) 0.2330(7) 0.3119(10) 0.0900(12) Uiso 0.625(6) 1 d PD A 1
O3RA O 0.5354(6) 0.3706(7) 0.2856(10) 0.0900(12) Uiso 0.625(6) 1 d PD A 1
O4RA O 0.4129(6) 0.3476(7) 0.2333(10) 0.0900(12) Uiso 0.625(6) 1 d PD A 1
O5RA O 0.4518(7) 0.2865(7) 0.1312(9) 0.0900(12) Uiso 0.625(6) 1 d PD A 1
O2RB O 0.4219(10) 0.3957(11) 0.1823(15) 0.0900(12) Uiso 0.375(6) 1 d PD A 2
O3RB O 0.5332(10) 0.3107(12) 0.2615(16) 0.0900(12) Uiso 0.375(6) 1 d PD A 2
O4RB O 0.4684(11) 0.3111(11) 0.3387(15) 0.0900(12) Uiso 0.375(6) 1 d PD A 2
O5RB O 0.4109(10) 0.2484(11) 0.1607(15) 0.0900(12) Uiso 0.375(6) 1 d PD A 2
Cl1R Cl 0.46877(9) 0.31065(9) 0.24010(12) 0.0548(3) Uani 1 1 d . . .
O2 O 0.5163(2) 0.7535(2) 0.4889(3) 0.0437(7) Uani 1 1 d . . .
O3 O 0.4682(3) 0.8178(3) 0.3157(4) 0.0601(10) Uani 1 1 d . . .
O4 O 0.5884(3) 0.7420(4) 0.4250(5) 0.0791(15) Uani 1 1 d . . .
O5 O 0.5798(4) 0.8769(4) 0.4910(5) 0.0802(17) Uani 1 1 d . . .
Cl1 Cl 0.53824(7) 0.79802(8) 0.42954(9) 0.0421(3) Uani 1 1 d . . .
O2P O 0.7765(4) 0.4107(3) 1.0094(5) 0.0779(14) Uani 1 1 d . . .
O3P O 0.7684(6) 0.4708(5) 0.8630(8) 0.114(2) Uani 1 1 d . . .
O4P O 0.6535(4) 0.4556(4) 0.8419(5) 0.0877(18) Uani 1 1 d . . .
O5P O 0.7197(3) 0.3319(3) 0.8450(5) 0.0678(12) Uani 1 1 d . . .
Cl1P Cl 0.72817(9) 0.41874(8) 0.88705(12) 0.0531(3) Uani 1 1 d . . .
O2Q O 0.2544(5) 0.3656(3) 0.3280(6) 0.0882(18) Uani 1 1 d . . .
O3Q O 0.2092(4) 0.5012(4) 0.2391(5) 0.0871(17) Uani 1 1 d . . .
O4Q O 0.3161(4) 0.4309(4) 0.2720(7) 0.094(2) Uani 1 1 d . . .
O5Q O 0.3298(3) 0.4891(4) 0.4271(6) 0.0875(17) Uani 1 1 d . . .
Cl1Q Cl 0.27559(7) 0.44805(6) 0.31600(10) 0.0425(3) Uani 1 1 d . . .
C1B C 0.2300(4) 0.2464(4) 0.1315(6) 0.0563(13) Uani 1 1 d . . .
H1B H 0.2010 0.2984 0.1158 0.068 Uiso 1 1 calc R . .
C2B C 0.2044(4) 0.1914(4) 0.0435(5) 0.0548(13) Uani 1 1 d . . .
H2B H 0.1584 0.2055 -0.0332 0.066 Uiso 1 1 calc R . .
C3B C 0.2459(4) 0.1140(4) 0.0661(5) 0.0539(13) Uani 1 1 d . . .
H3B H 0.2286 0.0750 0.0053 0.065 Uiso 1 1 calc R . .
C4B C 0.3119(3) 0.0954(3) 0.1773(5) 0.0454(11) Uani 1 1 d . . .
C5B C 0.3672(4) 0.0230(4) 0.2334(6) 0.0597(15) Uani 1 1 d . . .
H5B H 0.3646 -0.0299 0.1985 0.072 Uiso 1 1 calc R . .
C6B C 0.4229(4) 0.0456(4) 0.3443(6) 0.0584(14) Uani 1 1 d . . .
H6B H 0.4685 0.0114 0.4009 0.070 Uiso 1 1 calc R . .
C7B C 0.3378(3) 0.1560(3) 0.2655(4) 0.0375(9) Uani 1 1 d . . .
C8B C 0.4509(4) 0.1699(4) 0.4704(5) 0.0521(12) Uani 1 1 d . . .
C9B C 0.5350(4) 0.1584(6) 0.5517(6) 0.0694(19) Uani 1 1 d . . .
H9B H 0.5623 0.1200 0.5384 0.083 Uiso 1 1 calc R . .
C10B C 0.5730(5) 0.2052(7) 0.6482(7) 0.081(2) Uani 1 1 d . . .
H10B H 0.6295 0.1995 0.7042 0.098 Uiso 1 1 calc R . .
C11B C 0.5365(4) 0.2612(6) 0.6729(6) 0.0658(17) Uani 1 1 d . . .
H11B H 0.5662 0.2953 0.7413 0.079 Uiso 1 1 calc R . .
C12B C 0.4551(3) 0.2644(4) 0.5927(5) 0.0536(13) Uani 1 1 d . . .
C13B C 0.4047(3) 0.3123(3) 0.6131(4) 0.0386(9) Uani 1 1 d . . .
C14B C 0.4298(4) 0.3797(4) 0.6893(5) 0.0556(14) Uani 1 1 d . . .
H14B H 0.4822 0.4029 0.7324 0.067 Uiso 1 1 calc R . .
C15B C 0.3777(5) 0.4125(4) 0.7017(5) 0.070(2) Uani 1 1 d . . .
H15B H 0.3942 0.4594 0.7537 0.084 Uiso 1 1 calc R . .
C16B C 0.3027(4) 0.3793(5) 0.6410(5) 0.0640(18) Uani 1 1 d . . .
H16B H 0.2677 0.4018 0.6521 0.077 Uiso 1 1 calc R . .
C17B C 0.2780(4) 0.3132(4) 0.5637(5) 0.0537(13) Uani 1 1 d . . .
H17B H 0.2257 0.2896 0.5204 0.064 Uiso 1 1 calc R . .
N1B N 0.2961(3) 0.2284(3) 0.2412(4) 0.0401(8) Uani 1 1 d . . .
H1BA H 0.310(4) 0.256(4) 0.306(6) 0.048 Uiso 1 1 d . . .
N2B N 0.4051(3) 0.1262(3) 0.3660(5) 0.0513(10) Uani 1 1 d . . .
N3B N 0.4103(2) 0.2201(3) 0.4866(4) 0.0451(9) Uani 1 1 d . . .
N4B N 0.3286(2) 0.2825(3) 0.5502(4) 0.0382(8) Uani 1 1 d D . .
H4B H 0.320(4) 0.241(3) 0.508(5) 0.046 Uiso 1 1 d D . .
C1 C 0.4781(4) 0.9114(4) 0.5917(6) 0.0586(14) Uani 1 1 d . . .
H1 H 0.4379 0.8929 0.5142 0.070 Uiso 1 1 calc R . .
C2 C 0.4643(5) 0.9826(4) 0.6319(8) 0.0671(18) Uani 1 1 d . . .
H2 H 0.4158 1.0145 0.5819 0.081 Uiso 1 1 calc R . .
C3 C 0.5223(5) 1.0070(4) 0.7466(8) 0.0679(19) Uani 1 1 d . . .
H3 H 0.5139 1.0565 0.7753 0.082 Uiso 1 1 calc R . .
C4 C 0.5921(4) 0.9596(4) 0.8191(6) 0.0566(15) Uani 1 1 d . . .
C5 C 0.6642(5) 0.9636(5) 0.9365(7) 0.071(2) Uani 1 1 d . . .
H5 H 0.6751 1.0025 0.9938 0.085 Uiso 1 1 calc R . .
C6 C 0.7127(5) 0.9035(5) 0.9508(6) 0.0669(17) Uani 1 1 d . . .
H6 H 0.7656 0.8939 1.0208 0.080 Uiso 1 1 calc R . .
C7 C 0.6034(3) 0.8890(3) 0.7697(5) 0.0415(10) Uani 1 1 d . . .
C8 C 0.7128(3) 0.7908(3) 0.8282(5) 0.0425(10) Uani 1 1 d . . .
C9 C 0.7923(3) 0.7972(4) 0.8772(6) 0.0584(15) Uani 1 1 d . . .
H9 H 0.8262 0.8418 0.9308 0.070 Uiso 1 1 calc R . .
C10 C 0.8196(4) 0.7356(5) 0.8442(8) 0.074(2) Uani 1 1 d . . .
H10 H 0.8734 0.7379 0.8745 0.088 Uiso 1 1 calc R . .
C11 C 0.7697(4) 0.6705(4) 0.7676(7) 0.0627(17) Uani 1 1 d . . .
H11 H 0.7888 0.6273 0.7458 0.075 Uiso 1 1 calc R . .
C12 C 0.6907(3) 0.6697(3) 0.7231(5) 0.0408(10) Uani 1 1 d . . .
C13 C 0.6320(3) 0.6027(3) 0.6417(4) 0.0382(9) Uani 1 1 d . . .
C14 C 0.6368(4) 0.5553(4) 0.5696(6) 0.0574(14) Uani 1 1 d . . .
H14 H 0.6793 0.5642 0.5686 0.069 Uiso 1 1 calc R . .
C15 C 0.5773(4) 0.4938(5) 0.4982(6) 0.0668(18) Uani 1 1 d . . .
H15 H 0.5803 0.4589 0.4493 0.080 Uiso 1 1 calc R . .
C16 C 0.5139(4) 0.4822(4) 0.4968(5) 0.0594(15) Uani 1 1 d . . .
H16 H 0.4736 0.4401 0.4479 0.071 Uiso 1 1 calc R . .
C17 C 0.5112(3) 0.5338(3) 0.5687(5) 0.0484(11) Uani 1 1 d . . .
H17 H 0.4682 0.5286 0.5692 0.058 Uiso 1 1 calc R . .
N1 N 0.5475(3) 0.8677(3) 0.6603(4) 0.0413(9) Uani 1 1 d D . .
H1A H 0.555(4) 0.828(3) 0.631(5) 0.050 Uiso 1 1 d D . .
N2 N 0.6764(3) 0.8551(3) 0.8490(4) 0.0460(9) Uani 1 1 d . . .
N3 N 0.6629(2) 0.7298(2) 0.7535(3) 0.0358(8) Uani 1 1 d . . .
N4 N 0.5700(2) 0.5913(2) 0.6375(4) 0.0383(8) Uani 1 1 d D . .
H4 H 0.572(4) 0.617(4) 0.688(4) 0.046 Uiso 1 1 d D . .

loop_
_atom_site_aniso_label
_atom_site_aniso_U_11
_atom_site_aniso_U_22
_atom_site_aniso_U_33
_atom_site_aniso_U_23
_atom_site_aniso_U_13
_atom_site_aniso_U_12
Cl1R 0.0514(7) 0.0574(7) 0.0520(8) -0.0116(6) 0.0317(6) -0.0111(6)
O2 0.0400(17) 0.0512(18) 0.0379(19) 0.0072(14) 0.0243(16) 0.0007(14)
O3 0.067(3) 0.057(2) 0.038(2) 0.0074(17) 0.025(2) -0.007(2)
O4 0.066(3) 0.117(4) 0.075(3) -0.007(3) 0.055(3) 0.003(3)
O5 0.092(4) 0.086(3) 0.072(3) -0.034(3) 0.057(3) -0.062(3)
Cl1 0.0406(6) 0.0530(6) 0.0343(5) -0.0028(4) 0.0250(5) -0.0105(5)
O2P 0.081(3) 0.069(3) 0.053(3) 0.004(2) 0.029(3) 0.009(3)
O3P 0.144(7) 0.084(4) 0.131(7) 0.023(4) 0.096(6) 0.003(4)
O4P 0.084(4) 0.099(4) 0.065(3) 0.017(3) 0.041(3) 0.056(3)
O5P 0.064(3) 0.058(2) 0.074(3) -0.018(2) 0.042(3) 0.004(2)
Cl1P 0.0626(8) 0.0398(5) 0.0496(7) 0.0006(5) 0.0330(7) 0.0095(5)
O2Q 0.139(6) 0.046(2) 0.101(5) -0.006(3) 0.087(5) -0.020(3)
O3Q 0.085(4) 0.079(3) 0.077(4) 0.026(3) 0.043(3) 0.036(3)
O4Q 0.101(4) 0.076(3) 0.151(6) -0.017(4) 0.103(5) -0.010(3)
O5Q 0.060(3) 0.073(3) 0.089(4) -0.030(3) 0.029(3) -0.008(2)
Cl1Q 0.0456(6) 0.0294(4) 0.0485(6) 0.0005(4) 0.0286(5) -0.0017(4)
C1B 0.053(3) 0.056(3) 0.047(3) 0.002(2) 0.026(3) 0.012(3)
C2B 0.052(3) 0.059(3) 0.032(3) -0.001(2) 0.018(2) -0.004(2)
C3B 0.068(4) 0.053(3) 0.047(3) -0.014(2) 0.040(3) -0.008(3)
C4B 0.052(3) 0.047(2) 0.043(3) -0.008(2) 0.033(3) -0.001(2)
C5B 0.074(4) 0.057(3) 0.068(4) -0.008(3) 0.055(4) -0.003(3)
C6B 0.062(4) 0.066(3) 0.055(4) 0.000(3) 0.041(3) 0.014(3)
C7B 0.036(2) 0.044(2) 0.037(2) -0.0015(19) 0.025(2) -0.0015(18)
C8B 0.053(3) 0.062(3) 0.050(3) 0.001(2) 0.037(3) 0.003(3)
C9B 0.038(3) 0.115(6) 0.060(4) -0.005(4) 0.034(3) 0.009(3)
C10B 0.057(4) 0.128(7) 0.053(4) 0.008(4) 0.032(4) 0.030(4)
C11B 0.041(3) 0.105(5) 0.042(3) -0.001(3) 0.023(3) -0.003(3)
C12B 0.034(3) 0.072(3) 0.041(3) 0.017(3) 0.018(2) 0.001(2)
C13B 0.033(2) 0.041(2) 0.027(2) 0.0059(17) 0.0128(19) 0.0017(17)
C14B 0.061(4) 0.050(3) 0.035(3) -0.004(2) 0.022(3) 0.000(2)
C15B 0.085(5) 0.051(3) 0.034(3) -0.004(2) 0.021(3) 0.013(3)
C16B 0.075(4) 0.072(4) 0.041(3) 0.014(3) 0.036(3) 0.042(3)
C17B 0.044(3) 0.066(3) 0.047(3) 0.005(3) 0.028(3) 0.014(2)
N1B 0.043(2) 0.0397(18) 0.034(2) -0.0101(16) 0.0231(19) -0.0008(16)
N2B 0.049(2) 0.061(3) 0.048(3) 0.006(2) 0.033(2) 0.005(2)
N3B 0.030(2) 0.0402(19) 0.050(3) -0.0055(18) 0.0195(19) -0.0001(15)
N4B 0.036(2) 0.0423(19) 0.035(2) -0.0056(16) 0.0220(18) 0.0019(15)
C1 0.058(4) 0.060(3) 0.064(4) 0.007(3) 0.042(3) 0.014(3)
C2 0.076(4) 0.052(3) 0.095(5) 0.004(3) 0.066(5) 0.013(3)
C3 0.086(5) 0.041(3) 0.113(6) -0.011(3) 0.081(5) 0.000(3)
C4 0.071(4) 0.048(3) 0.071(4) -0.026(3) 0.055(4) -0.019(3)
C5 0.078(5) 0.064(4) 0.077(5) -0.043(4) 0.054(4) -0.028(3)
C6 0.065(4) 0.069(4) 0.054(4) -0.024(3) 0.032(3) -0.027(3)
C7 0.053(3) 0.036(2) 0.052(3) -0.0044(19) 0.041(3) -0.0058(19)
C8 0.034(2) 0.040(2) 0.036(2) 0.0064(19) 0.015(2) -0.0035(18)
C9 0.031(3) 0.047(3) 0.066(4) -0.001(2) 0.017(3) -0.006(2)
C10 0.028(3) 0.061(3) 0.108(6) 0.006(4) 0.033(3) -0.001(2)
C11 0.041(3) 0.049(3) 0.098(5) 0.005(3) 0.045(4) 0.008(2)
C12 0.032(2) 0.042(2) 0.044(3) 0.007(2) 0.022(2) 0.0021(18)
C13 0.035(2) 0.037(2) 0.039(3) 0.0084(18) 0.022(2) 0.0090(17)
C14 0.048(3) 0.063(3) 0.061(4) -0.008(3) 0.035(3) 0.011(2)
C15 0.062(4) 0.066(4) 0.054(4) -0.017(3) 0.029(3) 0.014(3)
C16 0.051(3) 0.049(3) 0.039(3) -0.010(2) 0.011(2) 0.004(2)
C17 0.043(3) 0.043(2) 0.041(3) -0.001(2) 0.020(2) -0.006(2)
N1 0.052(2) 0.0351(18) 0.045(2) -0.0037(16) 0.035(2) 0.0036(16)
N2 0.051(3) 0.0431(19) 0.042(2) -0.0150(17) 0.029(2) -0.0168(18)
N3 0.0328(19) 0.0368(17) 0.033(2) 0.0017(15) 0.0191(17) -0.0032(15)
N4 0.035(2) 0.0390(18) 0.034(2) -0.0044(16) 0.0191(18) -0.0004(16)

loop_
_atom_type_symbol
_atom_type_description
_atom_type_scat_dispersion_real
_atom_type_scat_dispersion_imag
_atom_type_scat_source
C C 0.0181 0.0091 'International Tables Vol C Tables 4.2.6.8 and 6.1.1.4'
H H 0.0000 0.0000 'International Tables Vol C Tables 4.2.6.8 and 6.1.1.4'
Cl Cl 0.3639 0.7018 'International Tables Vol C Tables 4.2.6.8 and 6.1.1.4'
N N 0.0311 0.0180 'International Tables Vol C Tables 4.2.6.8 and 6.1.1.4'
O O 0.0492 0.0322 'International Tables Vol C Tables 4.2.6.8 and 6.1.1.4'

loop_
_geom_angle_atom_site_label_1
_geom_angle_atom_site_label_2
_geom_angle_atom_site_label_3
_geom_angle
O3RB Cl1R O4RA 152.8(10)
O3RB Cl1R O5RB 118.1(11)
O4RA Cl1R O5RB 87.0(9)
O3RB Cl1R O2RA 76.1(9)
O4RA Cl1R O2RA 120.4(6)
O5RB Cl1R O2RA 82.2(8)
O3RB Cl1R O3RA 41.4(8)
O4RA Cl1R O3RA 111.4(6)
O5RB Cl1R O3RA 153.8(8)
O2RA Cl1R O3RA 102.6(6)
O3RB Cl1R O5RA 73.4(9)
O4RA Cl1R O5RA 118.4(7)
O5RB Cl1R O5RA 56.0(8)
O2RA Cl1R O5RA 102.7(6)
O3RA Cl1R O5RA 98.0(6)
O3RB Cl1R O4RB 118.8(11)
O4RA Cl1R O4RB 57.5(8)
O5RB Cl1R O4RB 105.9(10)
O2RA Cl1R O4RB 69.8(8)
O3RA Cl1R O4RB 99.9(8)
O5RA Cl1R O4RB 161.7(8)
O3RB Cl1R O2RB 112.4(11)
O4RA Cl1R O2RB 48.1(7)
O5RB Cl1R O2RB 100.7(10)
O2RA Cl1R O2RB 167.4(8)
O3RA Cl1R O2RB 80.3(8)
O5RA Cl1R O2RB 88.9(8)
O4RB Cl1R O2RB 97.7(9)
O3 Cl1 O4 109.3(3)
O3 Cl1 O5 110.1(3)
O4 Cl1 O5 110.6(4)
O3 Cl1 O2 109.2(3)
O4 Cl1 O2 108.8(3)
O5 Cl1 O2 108.8(3)
O3P Cl1P O4P 111.6(5)
O3P Cl1P O2P 108.9(5)
O4P Cl1P O2P 108.5(4)
O3P Cl1P O5P 109.6(4)
O4P Cl1P O5P 112.1(4)
O2P Cl1P O5P 105.8(3)
O3Q Cl1Q O2Q 112.6(5)
O3Q Cl1Q O5Q 110.5(4)
O2Q Cl1Q O5Q 109.7(4)
O3Q Cl1Q O4Q 109.9(4)
O2Q Cl1Q O4Q 104.5(4)
O5Q Cl1Q O4Q 109.6(4)
N1B C1B C2B 121.2(5)
N1B C1B H1B 119.4
C2B C1B H1B 119.4
C1B C2B C3B 119.8(6)
C1B C2B H2B 120.1
C3B C2B H2B 120.1
C4B C3B C2B 118.8(5)
C4B C3B H3B 120.6
C2B C3B H3B 120.6
C3B C4B C7B 119.3(5)
C3B C4B C5B 134.6(5)
C7B C4B C5B 106.1(5)
C6B C5B C4B 106.1(5)
C6B C5B H5B 126.9
C4B C5B H5B 126.9
C5B C6B N2B 111.1(6)
C5B C6B H6B 124.5
N2B C6B H6B 124.5
N1B C7B N2B 130.7(5)
N1B C7B C4B 120.2(5)
N2B C7B C4B 109.0(5)
N3B C8B N2B 114.9(5)
N3B C8B C9B 124.5(6)
N2B C8B C9B 120.6(5)
C10B C9B C8B 115.3(6)
C10B C9B H9B 122.4
C8B C9B H9B 122.4
C9B C10B C11B 125.0(7)
C9B C10B H10B 117.5
C11B C10B H10B 117.5
C12B C11B C10B 115.7(7)
C12B C11B H11B 122.2
C10B C11B H11B 122.2
C11B C12B N3B 123.1(6)
C11B C12B C13B 122.7(6)
N3B C12B C13B 114.1(4)
N4B C13B C14B 119.1(5)
N4B C13B C12B 114.7(4)
C14B C13B C12B 126.2(5)
C15B C14B C13B 118.6(6)
C15B C14B H14B 120.7
C13B C14B H14B 120.7
C16B C15B C14B 121.2(6)
C16B C15B H15B 119.4
C14B C15B H15B 119.4
C15B C16B C17B 119.5(6)
C15B C16B H16B 120.2
C17B C16B H16B 120.2
N4B C17B C16B 119.0(6)
N4B C17B H17B 120.5
C16B C17B H17B 120.5
C7B N1B C1B 120.6(4)
C7B N1B H1BA 114(4)
C1B N1B H1BA 124(4)
C7B N2B C8B 126.0(5)
C7B N2B C6B 107.6(5)
C8B N2B C6B 126.4(6)
C8B N3B C12B 116.3(5)
C17B N4B C13B 122.4(5)
C17B N4B H4B 126(5)
C13B N4B H4B 111(5)
N1 C1 C2 121.1(7)
N1 C1 H1 119.5
C2 C1 H1 119.5
C1 C2 C3 119.0(7)
C1 C2 H2 120.5
C3 C2 H2 120.5
C4 C3 C2 120.1(5)
C4 C3 H3 119.9
C2 C3 H3 119.9
C3 C4 C7 117.4(6)
C3 C4 C5 137.3(6)
C7 C4 C5 105.1(6)
C6 C5 C4 107.5(5)
C6 C5 H5 126.3
C4 C5 H5 126.3
C5 C6 N2 111.4(7)
C5 C6 H6 124.3
N2 C6 H6 124.3
N1 C7 N2 129.4(4)
N1 C7 C4 121.0(5)
N2 C7 C4 109.6(5)
N3 C8 C9 124.4(5)
N3 C8 N2 114.1(4)
C9 C8 N2 121.4(5)
C10 C9 C8 116.6(5)
C10 C9 H9 121.7
C8 C9 H9 121.7
C9 C10 C11 120.8(5)
C9 C10 H10 119.6
C11 C10 H10 119.6
C10 C11 C12 118.4(6)
C10 C11 H11 120.8
C12 C11 H11 120.8
N3 C12 C11 121.6(5)
N3 C12 C13 115.0(4)
C11 C12 C13 123.4(5)
N4 C13 C14 119.6(5)
N4 C13 C12 116.3(4)
C14 C13 C12 124.1(5)
C13 C14 C15 117.7(6)
C13 C14 H14 121.2
C15 C14 H14 121.2
C16 C15 C14 121.5(6)
C16 C15 H15 119.3
C14 C15 H15 119.3
C17 C16 C15 117.9(6)
C17 C16 H16 121.0
C15 C16 H16 121.0
N4 C17 C16 119.0(6)
N4 C17 H17 120.5
C16 C17 H17 120.5
C7 N1 C1 121.2(5)
C7 N1 H1A 121(5)
C1 N1 H1A 118(5)
C7 N2 C6 106.4(5)
C7 N2 C8 125.8(4)
C6 N2 C8 127.4(6)
C8 N3 C12 118.3(4)
C13 N4 C17 124.2(5)
C13 N4 H4 116(5)
C17 N4 H4 119(4)

loop_
_geom_bond_atom_site_label_1
_geom_bond_atom_site_label_2
_geom_bond_distance
O2RA Cl1R 1.465(11)
O3RA Cl1R 1.466(11)
O4RA Cl1R 1.290(10)
O5RA Cl1R 1.487(10)
O2RB Cl1R 1.538(17)
O3RB Cl1R 1.226(16)
O4RB Cl1R 1.502(16)
O5RB Cl1R 1.414(16)
O2 Cl1 1.438(3)
O3 Cl1 1.417(5)
O4 Cl1 1.432(5)
O5 Cl1 1.438(4)
O2P Cl1P 1.431(5)
O3P Cl1P 1.402(8)
O4P Cl1P 1.419(5)
O5P Cl1P 1.438(4)
O2Q Cl1Q 1.400(5)
O3Q Cl1Q 1.397(5)
O4Q Cl1Q 1.438(5)
O5Q Cl1Q 1.437(6)
C1B N1B 1.353(8)
C1B C2B 1.358(9)
C1B H1B 0.9500
C2B C3B 1.397(9)
C2B H2B 0.9500
C3B C4B 1.367(9)
C3B H3B 0.9500
C4B C7B 1.414(7)
C4B C5B 1.447(9)
C5B C6B 1.338(10)
C5B H5B 0.9500
C6B N2B 1.399(8)
C6B H6B 0.9500
C7B N1B 1.329(6)
C7B N2B 1.344(7)
C8B N3B 1.312(7)
C8B N2B 1.384(8)
C8B C9B 1.418(9)
C9B C10B 1.334(11)
C9B H9B 0.9500
C10B C11B 1.380(11)
C10B H10B 0.9500
C11B C12B 1.365(8)
C11B H11B 0.9500
C12B N3B 1.407(8)
C12B C13B 1.512(8)
C13B N4B 1.358(6)
C13B C14B 1.375(7)
C14B C15B 1.366(11)
C14B H14B 0.9500
C15B C16B 1.361(12)
C15B H15B 0.9500
C16B C17B 1.370(9)
C16B H16B 0.9500
C17B N4B 1.337(7)
C17B H17B 0.9500
N1B H1BA 0.93(7)
N4B H4B 0.83(2)
C1 N1 1.341(8)
C1 C2 1.376(9)
C1 H1 0.9500
C2 C3 1.390(12)
C2 H2 0.9500
C3 C4 1.380(10)
C3 H3 0.9500
C4 C7 1.427(6)
C4 C5 1.428(10)
C5 C6 1.315(11)
C5 H5 0.9500
C6 N2 1.409(7)
C6 H6 0.9500
C7 N1 1.319(7)
C7 N2 1.338(8)
C8 N3 1.325(6)
C8 C9 1.387(7)
C8 N2 1.425(7)
C9 C10 1.373(11)
C9 H9 0.9500
C10 C11 1.380(10)
C10 H10 0.9500
C11 C12 1.393(7)
C11 H11 0.9500
C12 N3 1.341(6)
C12 C13 1.478(7)
C13 N4 1.329(6)
C13 C14 1.374(7)
C14 C15 1.393(10)
C14 H14 0.9500
C15 C16 1.387(11)
C15 H15 0.9500
C16 C17 1.380(8)
C16 H16 0.9500
C17 N4 1.337(7)
C17 H17 0.9500
N1 H1A 0.84(2)
N4 H4 0.84(2)

loop_
_geom_hbond_atom_site_label_D
_geom_hbond_atom_site_label_H
_geom_hbond_atom_site_label_A
_geom_hbond_distance_DH
_geom_hbond_distance_HA
_geom_hbond_distance_DA
_geom_hbond_angle_DHA
_geom_hbond_site_symmetry_A
N1B H1BA N3B 0.93(7) 2.21(7) 2.849(7) 125(5) .
N1B H1BA O2Q 0.93(7) 2.21(7) 2.926(7) 133(6) .
N4B H4B N3B 0.83(2) 2.23(6) 2.698(6) 116(5) .
N4B H4B O5P 0.83(2) 2.28(4) 2.979(7) 143(6) 4_454
N4B H4B O2P 0.83(2) 2.52(5) 3.092(7) 127(5) 4_454
N1 H1A O2 0.84(2) 2.07(4) 2.831(6) 150(6) .
N1 H1A N3 0.84(2) 2.37(6) 2.872(6) 119(6) .
N4 H4 O3RB 0.84(2) 2.11(3) 2.901(18) 159(6) 2_565
N4 H4 O3RA 0.84(2) 2.10(4) 2.858(11) 151(6) 2_565
